data_2220885
loop_
_publ_author_name
'Fun, Hoong-Kun'
'Kia, Reza'
'Maity, Annada C.'
'Chakrabarty, Rinku'
'Goswami, Shyamaprosad'

_publ_section_title
;
 1,2-Di-2-quinolylethene
;
_journal_coeditor_code PK2144
_journal_issue 2
_journal_name_full 'Acta Crystallographica Section E'
_journal_page_first o354
_journal_paper_doi 10.1107/S160053680900186X
_journal_volume 65
_journal_year 2009
_chemical_formula_iupac 'C20 H14 N2'
_chemical_formula_moiety 'C20 H14 N2'
_chemical_formula_sum 'C20 H14 N2'
_chemical_formula_weight 282.33
_chemical_name_systematic
;
1,2-Di-2-quinolylethene
;
_space_group_IT_number 14
_symmetry_cell_setting monoclinic
_symmetry_space_group_name_Hall '-P 2yn'
_symmetry_space_group_name_H-M 'P 1 21/n 1'
_atom_sites_solution_hydrogens geom
_atom_sites_solution_primary direct
_atom_sites_solution_secondary difmap
_audit_creation_method SHELXL-97
_cell_angle_alpha 90.00
_cell_angle_beta 108.8790(10)
_cell_angle_gamma 90.00
_cell_formula_units_Z 4
_cell_length_a 15.6378(2)
_cell_length_b 6.07980(10)
_cell_length_c 16.0860(2)
_cell_measurement_reflns_used 3767
_cell_measurement_temperature 100.00(10)
_cell_measurement_theta_max 31.47
_cell_measurement_theta_min 2.68
_cell_volume 1447.10(4)
_computing_cell_refinement 'SAINT (Bruker, 2005)'
_computing_data_collection 'APEX2 (Bruker, 2005)'
_computing_data_reduction 'SAINT (Bruker, 2005)'
_computing_molecular_graphics 'SHELXTL (Sheldrick, 2008)'
_computing_publication_material
;
SHELXTL (Sheldrick, 2008) and PLATON (Spek, 2003)
;
_computing_structure_refinement 'SHELXTL (Sheldrick, 2008)'
_computing_structure_solution 'SHELXTL (Sheldrick, 2008)'
_diffrn_ambient_temperature 100.00(10)
_diffrn_measured_fraction_theta_full 0.999
_diffrn_measured_fraction_theta_max 0.999
_diffrn_measurement_device_type
;
Bruker APEXII CCD area-detector
;
_diffrn_measurement_method '\f and \w'
_diffrn_radiation_monochromator graphite
_diffrn_radiation_source 'fine-focus sealed tube'
_diffrn_radiation_type MoK\a
_diffrn_radiation_wavelength 0.71073
_diffrn_reflns_av_R_equivalents 0.0302
_diffrn_reflns_av_sigmaI/netI 0.0326
_diffrn_reflns_limit_h_max 20
_diffrn_reflns_limit_h_min -20
_diffrn_reflns_limit_k_max 6
_diffrn_reflns_limit_k_min -7
_diffrn_reflns_limit_l_max 18
_diffrn_reflns_limit_l_min -20
_diffrn_reflns_number 12910
_diffrn_reflns_theta_full 27.49
_diffrn_reflns_theta_max 27.49
_diffrn_reflns_theta_min 1.58
_diffrn_standards_number 0
_exptl_absorpt_coefficient_mu 0.077
_exptl_absorpt_correction_T_max 0.993
_exptl_absorpt_correction_T_min 0.863
_exptl_absorpt_correction_type multi-scan
_exptl_absorpt_process_details '(<i>SADABS</i>; Bruker, 2005)'
_exptl_crystal_colour yellow
_exptl_crystal_density_diffrn 1.296
_exptl_crystal_density_method 'not measured'
_exptl_crystal_description block
_exptl_crystal_F_000 592
_exptl_crystal_size_max 0.34
_exptl_crystal_size_mid 0.33
_exptl_crystal_size_min 0.09
_refine_diff_density_max 0.245
_refine_diff_density_min -0.173
_refine_ls_extinction_coef 0.0035(10)
_refine_ls_extinction_expression Fc^*^=kFc[1+0.001xFc^2^\l^3^/sin(2\q)]^-1/4^
_refine_ls_extinction_method 'SHELXTL (Sheldrick, 2008)'
_refine_ls_goodness_of_fit_ref 1.039
_refine_ls_hydrogen_treatment constr
_refine_ls_matrix_type full
_refine_ls_number_parameters 245
_refine_ls_number_reflns 3317
_refine_ls_number_restraints 0
_refine_ls_restrained_S_all 1.039
_refine_ls_R_factor_all 0.0591
_refine_ls_R_factor_gt 0.0396
_refine_ls_shift/su_max 0.000
_refine_ls_shift/su_mean 0.000
_refine_ls_structure_factor_coef Fsqd
_refine_ls_weighting_details 'calc w=1/[\s^2^(Fo^2^)+(0.0416P)^2^+0.3849P] where P=(Fo^2^+2Fc^2^)/3'
_refine_ls_weighting_scheme calc
_refine_ls_wR_factor_gt 0.0910
_refine_ls_wR_factor_ref 0.1022
_reflns_number_gt 2476
_reflns_number_total 3317
_reflns_threshold_expression I>2\s(I)
_cod_data_source_file pk2144.cif
_cod_data_source_block I
_cod_depositor_comments
;
The following automatic conversions were performed:
'_symmetry_cell_setting' value 'Monoclinic' changed to 'monoclinic'
according to '/home/saulius/struct/CIF-dictionaries/cif_core.dic'
dictionary named 'cif_core.dic' version 2.4.1 from 2010-06-29.

Automatic conversion script
Id: cif_fix_enum 1527 2010-12-29 10:47:43Z saulius 

The following automatic conversions were performed:

'_symmetry_cell_setting' value 'Monoclinic' changed to 'monoclinic'
according to /home/saulius/struct/CIF-dictionaries/cif_core.dic
dictionary named 'cif_core.dic' version 2.4.1 from 2010-06-29.

Automatic conversion script
Id: cif_fix_values 1715 2011-07-08 13:25:40Z adriana 
;
_cod_original_sg_symbol_H-M 'P 21/n'
_cod_database_code 2220885
_cod_database_fobs_code 2220885

loop_
_symmetry_equiv_pos_as_xyz
'x, y, z'
'-x+1/2, y+1/2, -z+1/2'
'-x, -y, -z'
'x-1/2, -y-1/2, z-1/2'

loop_
_atom_site_type_symbol
_atom_site_label
_atom_site_fract_x
_atom_site_fract_y
_atom_site_fract_z
_atom_site_U_iso_or_equiv
_atom_site_adp_type
_atom_site_calc_flag
_atom_site_refinement_flags
_atom_site_occupancy
_atom_site_disorder_assembly
_atom_site_disorder_group
N N1A 0.07166(7) 0.04930(18) 0.16586(7) 0.0216(3) Uani d . 1 . .
C C1A 0.10529(8) 0.3931(2) 0.10857(9) 0.0246(3) Uani d . 1 . .
H H1AA 0.1003 0.4797 0.0596 0.030 Uiso calc R 1 . .
C C2A 0.14983(8) 0.4706(2) 0.19043(9) 0.0247(3) Uani d . 1 . .
H H2AA 0.1749 0.6108 0.1977 0.030 Uiso calc R 1 . .
C C3A 0.15781(8) 0.3371(2) 0.26439(8) 0.0215(3) Uani d . 1 . .
C C4A 0.20530(8) 0.4010(2) 0.35202(9) 0.0263(3) Uani d . 1 . .
H H4AA 0.2318 0.5395 0.3631 0.032 Uiso calc R 1 . .
C C5A 0.21245(8) 0.2605(2) 0.42038(9) 0.0281(3) Uani d . 1 . .
H H5AA 0.2442 0.3033 0.4776 0.034 Uiso calc R 1 . .
C C6A 0.17178(9) 0.0509(2) 0.40428(9) 0.0281(3) Uani d . 1 . .
H H6AA 0.1770 -0.0437 0.4511 0.034 Uiso calc R 1 . .
C C7A 0.12485(8) -0.0149(2) 0.32079(9) 0.0248(3) Uani d . 1 . .
H H7AA 0.0977 -0.1528 0.3114 0.030 Uiso calc R 1 . .
C C8A 0.11711(8) 0.1247(2) 0.24836(8) 0.0201(3) Uani d . 1 . .
C C9A 0.06639(8) 0.1799(2) 0.09801(8) 0.0218(3) Uani d . 1 . .
C C10A 0.01868(8) 0.0993(2) 0.00925(8) 0.0232(3) Uani d . 1 . .
H H10A 0.0142 0.1934 -0.0375 0.028 Uiso calc R 1 . .
N N1B 0.69538(18) 0.8831(3) 0.07847(10) 0.0206(5) Uani d P 0.780(6) A 1
C C1B 0.57855(14) 0.6355(5) 0.08990(15) 0.0210(5) Uani d P 0.780(6) A 1
H H1B 0.5174 0.6104 0.0801 0.025 Uiso calc PR 0.780(6) A 1
C C2B 0.6415(3) 0.4802(7) 0.1311(3) 0.0247(9) Uani d P 0.780(6) A 1
H H2B 0.6231 0.3476 0.1486 0.030 Uiso calc PR 0.780(6) A 1
C C3B 0.7367(3) 0.5221(6) 0.1476(2) 0.0161(7) Uani d P 0.780(6) A 1
C C4B 0.8065(3) 0.3683(7) 0.1894(3) 0.0215(9) Uani d P 0.780(6) A 1
H H4B 0.7918 0.2321 0.2072 0.026 Uiso calc PR 0.780(6) A 1
C C5B 0.89117(17) 0.4192(6) 0.20252(17) 0.0241(6) Uani d P 0.780(6) A 1
H H5B 0.9360 0.3167 0.2284 0.029 Uiso calc PR 0.780(6) A 1
C C6B 0.91586(16) 0.6283(5) 0.17789(16) 0.0236(6) Uani d P 0.780(6) A 1
H H6B 0.9765 0.6623 0.1891 0.028 Uiso calc PR 0.780(6) A 1
C C7B 0.8505(2) 0.7811(4) 0.13753(16) 0.0219(5) Uani d P 0.780(6) A 1
H H7B 0.8670 0.9174 0.1213 0.026 Uiso calc PR 0.780(6) A 1
C C8B 0.7575(3) 0.7292(7) 0.1208(2) 0.0182(7) Uani d P 0.780(6) A 1
C C9B 0.6082(2) 0.8361(4) 0.06227(11) 0.0192(5) Uani d P 0.780(6) A 1
C C10B 0.54504(13) 1.0039(3) 0.01229(11) 0.0208(6) Uani d P 0.780(6) . 1
H H10B 0.5703 1.1285 -0.0039 0.025 Uiso calc PR 0.780(6) A 1
N N1C 0.3376(6) 1.1411(12) -0.0755(4) 0.0140(16) Uiso d P 0.220(6) A 2
C C1C 0.4292(7) 1.4289(18) -0.1047(6) 0.026(2) Uiso d P 0.220(6) A 2
H H1C 0.4870 1.4748 -0.1013 0.031 Uiso calc PR 0.220(6) A 2
C C2C 0.3606(11) 1.556(3) -0.1416(11) 0.014(3) Uiso d P 0.220(6) A 2
H H2C 0.3687 1.6944 -0.1628 0.017 Uiso calc PR 0.220(6) A 2
C C3C 0.2813(9) 1.486(2) -0.1479(10) 0.011(3) Uiso d P 0.220(6) A 2
C C4C 0.2057(13) 1.604(3) -0.1817(12) 0.024(4) Uiso d P 0.220(6) A 2
H H4C 0.2120 1.7485 -0.1976 0.029 Uiso calc PR 0.220(6) A 2
C C5C 0.1046(7) 1.515(2) -0.1969(7) 0.020(3) Uiso d P 0.220(6) A 2
H H5C 0.0529 1.5947 -0.2263 0.025 Uiso calc PR 0.220(6) A 2
C C6C 0.1025(8) 1.3099(17) -0.1622(6) 0.022(2) Uiso d P 0.220(6) A 2
H H6C 0.0474 1.2482 -0.1645 0.026 Uiso calc PR 0.220(6) A 2
C C7C 0.1792(8) 1.197(2) -0.1248(6) 0.026(3) Uiso d P 0.220(6) A 2
H H7C 0.1743 1.0569 -0.1035 0.031 Uiso calc PR 0.220(6) A 2
C C8C 0.2620(12) 1.271(4) -0.1160(13) 0.030(5) Uiso d P 0.220(6) A 2
C C9C 0.4178(6) 1.2225(17) -0.0697(5) 0.0172(18) Uiso d P 0.220(6) A 2
C C10C 0.4987(5) 1.0882(12) -0.0238(4) 0.023(2) Uiso d P 0.220(6) . 2
H H10C 0.5533 1.1342 -0.0294 0.028 Uiso calc PR 0.220(6) A 2

loop_
_atom_site_aniso_label
_atom_site_aniso_U_11
_atom_site_aniso_U_22
_atom_site_aniso_U_33
_atom_site_aniso_U_12
_atom_site_aniso_U_13
_atom_site_aniso_U_23
N1A 0.0207(5) 0.0220(6) 0.0214(6) 0.0007(4) 0.0058(4) -0.0004(5)
C1A 0.0220(6) 0.0249(7) 0.0272(7) 0.0016(5) 0.0083(5) 0.0051(6)
C2A 0.0214(6) 0.0195(7) 0.0330(8) -0.0017(5) 0.0084(6) -0.0009(6)
C3A 0.0174(6) 0.0220(7) 0.0253(7) 0.0022(5) 0.0072(5) -0.0030(5)
C4A 0.0227(6) 0.0248(7) 0.0301(8) 0.0003(5) 0.0068(5) -0.0085(6)
C5A 0.0248(7) 0.0365(8) 0.0213(7) 0.0032(6) 0.0052(5) -0.0089(6)
C6A 0.0282(7) 0.0344(8) 0.0222(7) 0.0036(6) 0.0088(5) 0.0023(6)
C7A 0.0250(7) 0.0245(7) 0.0251(7) -0.0009(5) 0.0083(5) 0.0005(6)
C8A 0.0163(6) 0.0215(7) 0.0226(7) 0.0012(5) 0.0064(5) -0.0013(5)
C9A 0.0189(6) 0.0225(7) 0.0236(7) 0.0022(5) 0.0065(5) 0.0017(5)
C10A 0.0214(6) 0.0265(7) 0.0209(7) 0.0029(5) 0.0058(5) 0.0034(6)
N1B 0.0168(11) 0.0220(9) 0.0217(8) -0.0001(7) 0.0045(7) 0.0001(6)
C1B 0.0193(9) 0.0226(15) 0.0203(10) -0.0011(9) 0.0051(7) -0.0014(10)
C2B 0.0308(15) 0.0216(19) 0.0228(16) -0.0083(12) 0.0103(11) -0.0013(13)
C3B 0.0110(15) 0.0222(13) 0.0160(11) -0.0003(12) 0.0056(11) -0.0020(7)
C4B 0.0253(17) 0.0185(15) 0.0189(14) 0.0117(12) 0.0048(11) 0.0069(10)
C5B 0.0255(12) 0.0219(15) 0.0244(11) 0.0049(11) 0.0074(8) 0.0034(11)
C6B 0.0194(11) 0.0273(14) 0.0233(11) 0.0025(11) 0.0057(8) 0.0023(10)
C7B 0.0179(13) 0.0234(11) 0.0258(11) -0.0020(11) 0.0089(10) -0.0010(9)
C8B 0.022(2) 0.0188(13) 0.0133(12) 0.0004(14) 0.0051(12) -0.0022(7)
C9B 0.0188(11) 0.0192(11) 0.0195(9) -0.0017(9) 0.0061(8) -0.0012(7)
C10B 0.0214(11) 0.0190(10) 0.0214(9) -0.0012(7) 0.0061(7) 0.0009(7)

loop_
_atom_type_symbol
_atom_type_description
_atom_type_scat_dispersion_real
_atom_type_scat_dispersion_imag
_atom_type_scat_source
C C 0.0033 0.0016 'International Tables Vol C Tables 4.2.6.8 and 6.1.1.4'
H H 0.0000 0.0000 'International Tables Vol C Tables 4.2.6.8 and 6.1.1.4'
N N 0.0061 0.0033 'International Tables Vol C Tables 4.2.6.8 and 6.1.1.4'

loop_
_geom_angle_atom_site_label_1
_geom_angle_atom_site_label_2
_geom_angle_atom_site_label_3
_geom_angle_site_symmetry_1
_geom_angle_site_symmetry_3
_geom_angle
_geom_angle_publ_flag
C9A N1A C8A . . 118.11(11) ?
C2A C1A C9A . . 119.88(12) ?
C2A C1A H1AA . . 120.1 ?
C9A C1A H1AA . . 120.1 ?
C1A C2A C3A . . 119.68(12) ?
C1A C2A H2AA . . 120.2 ?
C3A C2A H2AA . . 120.2 ?
C2A C3A C4A . . 123.73(12) ?
C2A C3A C8A . . 117.09(11) ?
C4A C3A C8A . . 119.16(12) ?
C5A C4A C3A . . 120.54(13) ?
C5A C4A H4AA . . 119.7 ?
C3A C4A H4AA . . 119.7 ?
C4A C5A C6A . . 120.12(12) ?
C4A C5A H5AA . . 119.9 ?
C6A C5A H5AA . . 119.9 ?
C7A C6A C5A . . 120.80(13) ?
C7A C6A H6AA . . 119.6 ?
C5A C6A H6AA . . 119.6 ?
C6A C7A C8A . . 120.67(13) ?
C6A C7A H7AA . . 119.7 ?
C8A C7A H7AA . . 119.7 ?
N1A C8A C7A . . 118.54(12) ?
N1A C8A C3A . . 122.77(12) ?
C7A C8A C3A . . 118.69(11) ?
N1A C9A C1A . . 122.47(12) ?
N1A C9A C10A . . 118.44(12) ?
C1A C9A C10A . . 119.09(12) ?
C10A C10A C9A 3 . 124.71(15) ?
C10A C10A H10A 3 . 117.6 ?
C9A C10A H10A . . 117.6 ?
C9B N1B C8B . . 118.0(3) ?
C2B C1B C9B . . 119.0(2) ?
C2B C1B H1B . . 120.5 ?
C9B C1B H1B . . 120.5 ?
C1B C2B C3B . . 120.2(3) ?
C1B C2B H2B . . 119.9 ?
C3B C2B H2B . . 119.9 ?
C8B C3B C4B . . 120.9(4) ?
C8B C3B C2B . . 115.4(4) ?
C4B C3B C2B . . 123.7(4) ?
C5B C4B C3B . . 120.0(4) ?
C5B C4B H4B . . 120.0 ?
C3B C4B H4B . . 120.0 ?
C4B C5B C6B . . 121.2(3) ?
C4B C5B H5B . . 119.4 ?
C6B C5B H5B . . 119.4 ?
C7B C6B C5B . . 120.5(2) ?
C7B C6B H6B . . 119.8 ?
C5B C6B H6B . . 119.8 ?
C6B C7B C8B . . 119.7(2) ?
C6B C7B H7B . . 120.2 ?
C8B C7B H7B . . 120.2 ?
N1B C8B C3B . . 124.8(4) ?
N1B C8B C7B . . 117.5(3) ?
C3B C8B C7B . . 117.7(3) ?
N1B C9B C1B . . 122.53(17) ?
N1B C9B C10B . . 115.0(2) ?
C1B C9B C10B . . 122.4(2) ?
C10B C10B C9B 3_675 . 126.7(2) ?
C10B C10B H10B 3_675 . 116.7 ?
C9B C10B H10B . . 116.7 ?
C9C N1C C8C . . 117.5(11) ?
C2C C1C C9C . . 121.4(10) ?
C2C C1C H1C . . 119.3 ?
C9C C1C H1C . . 119.3 ?
C3C C2C C1C . . 118.0(14) ?
C3C C2C H2C . . 121.0 ?
C1C C2C H2C . . 121.0 ?
C2C C3C C4C . . 123.7(16) ?
C2C C3C C8C . . 124.9(14) ?
C4C C3C C8C . . 111.4(14) ?
C3C C4C C5C . . 125.1(14) ?
C3C C4C H4C . . 117.5 ?
C5C C4C H4C . . 117.5 ?
C6C C5C C4C . . 113.2(10) ?
C6C C5C H5C . . 123.4 ?
C4C C5C H5C . . 123.4 ?
C7C C6C C5C . . 120.8(11) ?
C7C C6C H6C . . 119.6 ?
C5C C6C H6C . . 119.6 ?
C8C C7C C6C . . 124.7(14) ?
C8C C7C H7C . . 117.7 ?
C6C C7C H7C . . 117.7 ?
C7C C8C N1C . . 120.2(18) ?
C7C C8C C3C . . 124.4(16) ?
N1C C8C C3C . . 115.3(14) ?
N1C C9C C1C . . 122.9(8) ?
N1C C9C C10C . . 117.7(9) ?
C1C C9C C10C . . 119.3(9) ?
C10C C10C C9C 3_675 . 126.9(9) ?
C10C C10C H10C 3_675 . 116.6 ?
C9C C10C H10C . . 116.6 ?

loop_
_geom_bond_atom_site_label_1
_geom_bond_atom_site_label_2
_geom_bond_site_symmetry_2
_geom_bond_distance
_geom_bond_publ_flag
N1A C9A . 1.3307(16) ?
N1A C8A . 1.3661(15) ?
C1A C2A . 1.3592(18) ?
C1A C9A . 1.4183(18) ?
C1A H1AA . 0.9300 ?
C2A C3A . 1.4118(18) ?
C2A H2AA . 0.9300 ?
C3A C4A . 1.4183(17) ?
C3A C8A . 1.4259(18) ?
C4A C5A . 1.3683(19) ?
C4A H4AA . 0.9300 ?
C5A C6A . 1.411(2) ?
C5A H5AA . 0.9300 ?
C6A C7A . 1.3652(18) ?
C6A H6AA . 0.9300 ?
C7A C8A . 1.4146(18) ?
C7A H7AA . 0.9300 ?
C9A C10A . 1.4650(17) ?
C10A C10A 3 1.332(3) ?
C10A H10A . 0.9300 ?
N1B C9B . 1.333(3) ?
N1B C8B . 1.362(5) ?
C1B C2B . 1.370(5) ?
C1B C9B . 1.426(3) ?
C1B H1B . 0.9300 ?
C2B C3B . 1.448(6) ?
C2B H2B . 0.9300 ?
C3B C8B . 1.403(6) ?
C3B C4B . 1.429(5) ?
C4B C5B . 1.308(6) ?
C4B H4B . 0.9300 ?
C5B C6B . 1.422(4) ?
C5B H5B . 0.9300 ?
C6B C7B . 1.378(3) ?
C6B H6B . 0.9300 ?
C7B C8B . 1.426(5) ?
C7B H7B . 0.9300 ?
C9B C10B . 1.466(3) ?
C10B C10B 3_675 1.335(4) ?
C10B H10B . 0.9300 ?
N1C C9C . 1.324(9) ?
N1C C8C . 1.40(2) ?
C1C C2C . 1.30(2) ?
C1C C9C . 1.410(10) ?
C1C H1C . 0.9300 ?
C2C C3C . 1.28(2) ?
C2C H2C . 0.9300 ?
C3C C4C . 1.34(2) ?
C3C C8C . 1.47(3) ?
C4C C5C . 1.61(2) ?
C4C H4C . 0.9300 ?
C5C C6C . 1.371(13) ?
C5C H5C . 0.9300 ?
C6C C7C . 1.344(11) ?
C6C H6C . 0.9300 ?
C7C C8C . 1.335(18) ?
C7C H7C . 0.9300 ?
C9C C10C . 1.486(11) ?
C10C C10C 3_675 1.311(15) ?
C10C H10C . 0.9300 ?

loop_
_geom_hbond_atom_site_label_D
_geom_hbond_atom_site_label_H
_geom_hbond_atom_site_label_A
_geom_hbond_site_symmetry_A
_geom_hbond_distance_DH
_geom_hbond_distance_HA
_geom_hbond_distance_DA
_geom_hbond_angle_DHA
_geom_hbond_publ_flag
C2A H2AA Cg1 2_555 0.9300 2.77 3.3409(14) 121 y
C6A H6AA Cg2 4_455 0.9300 2.65 3.5328(18) 159 y
C4B H4B Cg3 4_565 0.9300 2.85 3.376(12) 116 y
C6A H6AA Cg3 2_535 0.9300 2.76 3.613(10) 152 y

loop_
_geom_torsion_atom_site_label_1
_geom_torsion_atom_site_label_2
_geom_torsion_atom_site_label_3
_geom_torsion_atom_site_label_4
_geom_torsion_site_symmetry_1
_geom_torsion_site_symmetry_2
_geom_torsion_site_symmetry_3
_geom_torsion_site_symmetry_4
_geom_torsion
_geom_torsion_publ_flag
C9A C1A C2A C3A . . . . 0.64(18) ?
C1A C2A C3A C4A . . . . 178.00(12) ?
C1A C2A C3A C8A . . . . -0.46(17) ?
C2A C3A C4A C5A . . . . -178.12(12) ?
C8A C3A C4A C5A . . . . 0.32(18) ?
C3A C4A C5A C6A . . . . -0.58(19) ?
C4A C5A C6A C7A . . . . -0.06(19) ?
C5A C6A C7A C8A . . . . 0.96(19) ?
C9A N1A C8A C7A . . . . -178.59(11) ?
C9A N1A C8A C3A . . . . 0.75(17) ?
C6A C7A C8A N1A . . . . 178.17(11) ?
C6A C7A C8A C3A . . . . -1.20(18) ?
C2A C3A C8A N1A . . . . -0.24(17) ?
C4A C3A C8A N1A . . . . -178.78(11) ?
C2A C3A C8A C7A . . . . 179.10(11) ?
C4A C3A C8A C7A . . . . 0.56(17) ?
C8A N1A C9A C1A . . . . -0.58(17) ?
C8A N1A C9A C10A . . . . 179.29(10) ?
C2A C1A C9A N1A . . . . -0.11(19) ?
C2A C1A C9A C10A . . . . -179.98(11) ?
N1A C9A C10A C10A . . . 3 -1.6(2) ?
C1A C9A C10A C10A . . . 3 178.32(15) ?
C9B C1B C2B C3B . . . . 1.1(5) ?
C1B C2B C3B C8B . . . . 1.6(6) ?
C1B C2B C3B C4B . . . . -179.3(4) ?
C8B C3B C4B C5B . . . . -0.5(6) ?
C2B C3B C4B C5B . . . . -179.5(4) ?
C3B C4B C5B C6B . . . . 1.6(6) ?
C4B C5B C6B C7B . . . . -1.5(4) ?
C5B C6B C7B C8B . . . . 0.3(4) ?
C9B N1B C8B C3B . . . . 1.1(4) ?
C9B N1B C8B C7B . . . . 179.8(2) ?
C4B C3B C8B N1B . . . . 178.1(3) ?
C2B C3B C8B N1B . . . . -2.9(5) ?
C4B C3B C8B C7B . . . . -0.6(5) ?
C2B C3B C8B C7B . . . . 178.5(3) ?
C6B C7B C8B N1B . . . . -178.1(2) ?
C6B C7B C8B C3B . . . . 0.6(4) ?
C8B N1B C9B C1B . . . . 2.0(3) ?
C8B N1B C9B C10B . . . . -176.8(2) ?
C2B C1B C9B N1B . . . . -3.1(3) ?
C2B C1B C9B C10B . . . . 175.6(3) ?
N1B C9B C10B C10B . . . 3_675 179.9(2) ?
C1B C9B C10B C10B . . . 3_675 1.1(3) ?
C9C C1C C2C C3C . . . . -2(2) ?
C1C C2C C3C C4C . . . . 177.6(16) ?
C1C C2C C3C C8C . . . . 0(3) ?
C2C C3C C4C C5C . . . . 175.5(15) ?
C8C C3C C4C C5C . . . . -7(2) ?
C3C C4C C5C C6C . . . . 7(2) ?
C4C C5C C6C C7C . . . . -3.8(16) ?
C5C C6C C7C C8C . . . . 2(2) ?
C6C C7C C8C N1C . . . . 179.5(11) ?
C6C C7C C8C C3C . . . . -1(3) ?
C9C N1C C8C C7C . . . . 179.2(13) ?
C9C N1C C8C C3C . . . . 0.2(19) ?
C2C C3C C8C C7C . . . . -178.3(17) ?
C4C C3C C8C C7C . . . . 4(3) ?
C2C C3C C8C N1C . . . . 1(2) ?
C4C C3C C8C N1C . . . . -176.8(15) ?
C8C N1C C9C C1C . . . . -2.0(15) ?
C8C N1C C9C C10C . . . . 177.9(10) ?
C2C C1C C9C N1C . . . . 3.2(16) ?
C2C C1C C9C C10C . . . . -176.7(11) ?
N1C C9C C10C C10C . . . 3_675 -11.3(12) ?
C1C C9C C10C C10C . . . 3_675 168.6(9) ?
